data_7157339
loop_
_publ_author_name
'Chandrasekhar, Attoor'
'Sankararaman, Sethuraman'

_publ_section_title
;
 Synthesis of indolo- and pyrrolo[1,2-a]quinoxalinones through a
 palladium-catalyzed oxidative carbonylation of the C<sub>2</sub> position
 of indole.
;
_journal_issue 8
_journal_name_full 'Organic &amp; biomolecular chemistry'
_journal_page_first 1612
_journal_page_last 1622
_journal_paper_doi 10.1039/c9ob02703c
_journal_volume 18
_journal_year 2020
_chemical_formula_moiety 'C19 H18 N2 O'
_chemical_formula_sum 'C19 H18 N2 O'
_chemical_formula_weight 290.35
_space_group_crystal_system triclinic
_space_group_IT_number 2
_space_group_name_Hall '-P 1'
_space_group_name_H-M_alt 'P -1'
_atom_sites_solution_hydrogens mixed
_audit_creation_method SHELXL-2014/7
_audit_update_record
;
2019-12-14 deposited with the CCDC.	2020-02-03 downloaded from the CCDC.
;
_cell_angle_alpha 81.323(3)
_cell_angle_beta 89.730(3)
_cell_angle_gamma 61.927(2)
_cell_formula_units_Z 4
_cell_length_a 10.6986(5)
_cell_length_b 11.3012(5)
_cell_length_c 14.4283(6)
_cell_measurement_reflns_used 9182
_cell_measurement_temperature 296(2)
_cell_measurement_theta_max 26.68
_cell_measurement_theta_min 2.17
_cell_volume 1517.22(12)
_computing_cell_refinement 'APEX2/SAINT (Bruker, 2004)'
_computing_data_collection 'APEX2 (Bruker, 2004)'
_computing_data_reduction 'SAINT/XPREP (Bruker, 2004)'
_computing_molecular_graphics 'ORTEP3 (Farrugia, 1997) and Mercury (Bruno et al., 2002)'
_computing_publication_material 'SHELXL-2014/7 (Sheldrick, 2014)'
_computing_structure_refinement 'SHELXL-2014/7 (Sheldrick, 2014)'
_computing_structure_solution 'SHELXT-2014/4 (Sheldrick, 2014)'
_diffrn_ambient_temperature 296(2)
_diffrn_measured_fraction_theta_full 1.000
_diffrn_measured_fraction_theta_max 0.993
_diffrn_measurement_device_type 'Bruker axs kappa apex2 CCD Diffractometer'
_diffrn_measurement_method '\w and \f scan'
_diffrn_radiation_monochromator graphite
_diffrn_radiation_source 'fine-focus sealed tube'
_diffrn_radiation_type MoK\a
_diffrn_radiation_wavelength 0.71073
_diffrn_reflns_av_R_equivalents 0.0414
_diffrn_reflns_av_unetI/netI 0.0304
_diffrn_reflns_Laue_measured_fraction_full 1.000
_diffrn_reflns_Laue_measured_fraction_max 0.993
_diffrn_reflns_limit_h_max 12
_diffrn_reflns_limit_h_min -12
_diffrn_reflns_limit_k_max 13
_diffrn_reflns_limit_k_min -13
_diffrn_reflns_limit_l_max 17
_diffrn_reflns_limit_l_min -17
_diffrn_reflns_number 35239
_diffrn_reflns_point_group_measured_fraction_full 1.000
_diffrn_reflns_point_group_measured_fraction_max 0.993
_diffrn_reflns_theta_full 25.000
_diffrn_reflns_theta_max 25.000
_diffrn_reflns_theta_min 2.072
_exptl_absorpt_coefficient_mu 0.079
_exptl_absorpt_correction_T_max 0.7457
_exptl_absorpt_correction_T_min 0.7027
_exptl_absorpt_correction_type multi-scan
_exptl_absorpt_process_details 'SADABS (Bruker, 2004)'
_exptl_crystal_colour colourless
_exptl_crystal_density_diffrn 1.271
_exptl_crystal_description PLATE
_exptl_crystal_F_000 616
_exptl_crystal_size_max 0.300
_exptl_crystal_size_mid 0.250
_exptl_crystal_size_min 0.200
_refine_diff_density_max 0.181
_refine_diff_density_min -0.170
_refine_diff_density_rms 0.035
_refine_ls_extinction_coef 0.0068(11)
_refine_ls_extinction_expression Fc^*^=kFc[1+0.001xFc^2^\l^3^/sin(2\q)]^-1/4^
_refine_ls_extinction_method 'SHELXL-2014/7 (Sheldrick 2014'
_refine_ls_goodness_of_fit_ref 1.027
_refine_ls_hydrogen_treatment mixed
_refine_ls_matrix_type full
_refine_ls_number_parameters 407
_refine_ls_number_reflns 5347
_refine_ls_number_restraints 0
_refine_ls_restrained_S_all 1.027
_refine_ls_R_factor_all 0.0708
_refine_ls_R_factor_gt 0.0446
_refine_ls_shift/su_max 0.000
_refine_ls_shift/su_mean 0.000
_refine_ls_structure_factor_coef Fsqd
_refine_ls_weighting_details 'w=1/[\s^2^(Fo^2^)+(0.0563P)^2^+0.4954P] where P=(Fo^2^+2Fc^2^)/3'
_refine_ls_weighting_scheme calc
_refine_ls_wR_factor_gt 0.1081
_refine_ls_wR_factor_ref 0.1287
_reflns_Friedel_coverage 0.000
_reflns_number_gt 3978
_reflns_number_total 5347
_reflns_threshold_expression 'I > 2\s(I)'
_cod_data_source_file c9ob02703c2.cif
_cod_data_source_block ACS1313
_cod_depositor_comments 'Adding full bibliography for 7157339--7157341.cif.'
_cod_original_cell_volume 1517.23(12)
_cod_database_code 7157339
_shelx_shelxl_version_number 2014/7
_shelx_space_group_comment
;
The symmetry employed for this shelxl refinement is uniquely defined
by the following loop, which should always be used as a source of
symmetry information in preference to the above space-group names.
They are only intended as comments.
;
_shelx_estimated_absorpt_t_min 0.977
_shelx_estimated_absorpt_t_max 0.984

loop_
_space_group_symop_operation_xyz
'x, y, z'
'-x, -y, -z'

loop_
_atom_site_label
_atom_site_type_symbol
_atom_site_fract_x
_atom_site_fract_y
_atom_site_fract_z
_atom_site_U_iso_or_equiv
_atom_site_adp_type
_atom_site_occupancy
_atom_site_site_symmetry_order
_atom_site_calc_flag
_atom_site_refinement_flags_posn
_atom_site_refinement_flags_adp
C1 C 0.3577(2) -0.0645(2) 1.25572(16) 0.0543(6) Uani 1 1 d . .
H1 H 0.4439 -0.0833 1.2849 0.065 Uiso 1 1 calc R U
C2 C 0.2879(2) 0.0502(2) 1.18872(16) 0.0516(6) Uani 1 1 d . .
H2 H 0.3284 0.1068 1.1727 0.062 Uiso 1 1 calc R U
C3 C 0.1587(2) 0.0827(2) 1.14486(14) 0.0401(5) Uani 1 1 d . .
C4 C 0.0975(2) -0.0012(2) 1.17125(13) 0.0369(5) Uani 1 1 d . .
C5 C 0.1707(2) -0.1179(2) 1.23795(14) 0.0423(5) Uani 1 1 d . .
H5 H 0.1302 -0.1743 1.2544 0.051 Uiso 1 1 calc R U
C6 C 0.3020(2) -0.1532(2) 1.28082(14) 0.0440(5) Uani 1 1 d . .
C7 C 0.3826(2) -0.2836(2) 1.35284(16) 0.0502(6) Uani 1 1 d . .
C8 C 0.3672(4) -0.2484(3) 1.45160(18) 0.0854(10) Uani 1 1 d . .
H8A H 0.4013 -0.1844 1.4558 0.128 Uiso 1 1 calc R U
H8B H 0.2690 -0.2091 1.4647 0.128 Uiso 1 1 calc R U
H8C H 0.4217 -0.3296 1.4965 0.128 Uiso 1 1 calc R U
C9 C 0.5408(3) -0.3542(3) 1.3357(2) 0.0803(9) Uani 1 1 d . .
H9A H 0.5519 -0.3769 1.2736 0.120 Uiso 1 1 calc R U
H9B H 0.5796 -0.2943 1.3414 0.120 Uiso 1 1 calc R U
H9C H 0.5898 -0.4357 1.3812 0.120 Uiso 1 1 calc R U
C10 C 0.3281(3) -0.3854(3) 1.3469(2) 0.0880(10) Uani 1 1 d . .
H10A H 0.3375 -0.4080 1.2848 0.132 Uiso 1 1 calc R U
H10B H 0.3827 -0.4664 1.3920 0.132 Uiso 1 1 calc R U
H10C H 0.2300 -0.3459 1.3602 0.132 Uiso 1 1 calc R U
C11 C -0.1271(2) -0.0195(2) 1.13602(14) 0.0394(5) Uani 1 1 d . .
C12 C -0.1212(2) -0.1307(2) 1.19701(16) 0.0501(6) Uani 1 1 d . .
H12 H -0.0451 -0.1833 1.2416 0.060 Uiso 1 1 calc R U
C13 C -0.2308(3) -0.1602(3) 1.18937(17) 0.0557(6) Uani 1 1 d . .
H13 H -0.2275 -0.2346 1.2292 0.067 Uiso 1 1 calc R U
C14 C -0.3464(3) -0.0828(3) 1.12427(17) 0.0587(6) Uani 1 1 d . .
H14 H -0.4189 -0.1058 1.1210 0.070 Uiso 1 1 calc R U
C15 C -0.3544(3) 0.0270(3) 1.06495(17) 0.0560(6) Uani 1 1 d . .
H15 H -0.4326 0.0795 1.0218 0.067 Uiso 1 1 calc R U
C16 C -0.2441(2) 0.0600(2) 1.06944(14) 0.0438(5) Uani 1 1 d . .
C17 C -0.2218(2) 0.1643(2) 1.01806(15) 0.0464(5) Uani 1 1 d . .
H17 H -0.2819 0.2311 0.9693 0.056 Uiso 1 1 calc R U
C18 C -0.0968(2) 0.1491(2) 1.05287(14) 0.0399(5) Uani 1 1 d . .
C19 C -0.0291(2) 0.2320(2) 1.02463(14) 0.0410(5) Uani 1 1 d . .
C20 C -0.1019(2) 0.5492(2) 0.75783(16) 0.0498(6) Uani 1 1 d . .
H20 H -0.1473 0.5029 0.7878 0.060 Uiso 1 1 calc R U
C21 C -0.1544(2) 0.6266(2) 0.67009(16) 0.0504(6) Uani 1 1 d . .
H21 H -0.2354 0.6322 0.6419 0.060 Uiso 1 1 calc R U
C22 C -0.0894(2) 0.6964(2) 0.62271(14) 0.0431(5) Uani 1 1 d . .
C23 C 0.0316(2) 0.6849(2) 0.66724(14) 0.0422(5) Uani 1 1 d . .
H23 H 0.0780 0.7296 0.6364 0.051 Uiso 1 1 calc R U
C24 C 0.0852(2) 0.6092(2) 0.75591(13) 0.0371(5) Uani 1 1 d . .
C25 C 0.0180(2) 0.5397(2) 0.80173(14) 0.0397(5) Uani 1 1 d . .
C26 C -0.1480(2) 0.7801(2) 0.52465(16) 0.0543(6) Uani 1 1 d . .
C27 C -0.1148(5) 0.6845(4) 0.4543(2) 0.1369(18) Uani 1 1 d . .
H27A H -0.1532 0.6237 0.4728 0.205 Uiso 1 1 calc R U
H27B H -0.1565 0.7363 0.3932 0.205 Uiso 1 1 calc R U
H27C H -0.0137 0.6329 0.4523 0.205 Uiso 1 1 calc R U
C28 C -0.3090(3) 0.8671(4) 0.5230(3) 0.1061(13) Uani 1 1 d . .
H28A H -0.3512 0.8094 0.5414 0.159 Uiso 1 1 calc R U
H28B H -0.3310 0.9301 0.5660 0.159 Uiso 1 1 calc R U
H28C H -0.3461 0.9164 0.4607 0.159 Uiso 1 1 calc R U
C29 C -0.0874(4) 0.8757(4) 0.4953(2) 0.1019(12) Uani 1 1 d . .
H29A H -0.1083 0.9365 0.5398 0.153 Uiso 1 1 calc R U
H29B H 0.0137 0.8240 0.4933 0.153 Uiso 1 1 calc R U
H29C H -0.1291 0.9274 0.4341 0.153 Uiso 1 1 calc R U
C30 C 0.1988(2) 0.4243(2) 0.93131(14) 0.0430(5) Uani 1 1 d . .
C31 C 0.2739(2) 0.4924(2) 0.88334(14) 0.0417(5) Uani 1 1 d . .
C32 C 0.4009(2) 0.4831(2) 0.90741(15) 0.0484(6) Uani 1 1 d . .
H32 H 0.4654 0.4223 0.9567 0.058 Uiso 1 1 calc R U
C33 C 0.4177(2) 0.5825(2) 0.84402(14) 0.0454(5) Uani 1 1 d . .
C34 C 0.5239(3) 0.6218(3) 0.83759(16) 0.0559(6) Uani 1 1 d . .
H34 H 0.6056 0.5756 0.8784 0.067 Uiso 1 1 calc R U
C35 C 0.5060(3) 0.7286(3) 0.77072(17) 0.0605(7) Uani 1 1 d . .
H35 H 0.5767 0.7545 0.7654 0.073 Uiso 1 1 calc R U
C36 C 0.3832(3) 0.7995(3) 0.71030(17) 0.0599(7) Uani 1 1 d . .
H36 H 0.3729 0.8731 0.6661 0.072 Uiso 1 1 calc R U
C37 C 0.2770(3) 0.7636(2) 0.71413(16) 0.0523(6) Uani 1 1 d . .
H37 H 0.1954 0.8118 0.6734 0.063 Uiso 1 1 calc R U
C38 C 0.2953(2) 0.6527(2) 0.78084(14) 0.0408(5) Uani 1 1 d . .
N1 N -0.03556(17) 0.03689(16) 1.12553(11) 0.0375(4) Uani 1 1 d . .
N2 N 0.0938(2) 0.19638(18) 1.07379(12) 0.0446(4) Uani 1 1 d . .
N3 N 0.20820(17) 0.59404(17) 0.80392(11) 0.0398(4) Uani 1 1 d . .
N4 N 0.07106(19) 0.45874(18) 0.88987(12) 0.0452(4) Uani 1 1 d . .
O1 O 0.24788(17) 0.34255(16) 1.00558(10) 0.0557(4) Uani 1 1 d . .
O2 O -0.08181(16) 0.33011(15) 0.95977(11) 0.0542(4) Uani 1 1 d . .
H4A H 0.018(3) 0.412(2) 0.9180(17) 0.067(7) Uiso 1 1 d . .
H2A H 0.144(3) 0.245(3) 1.0563(18) 0.068(8) Uiso 1 1 d . .

loop_
_atom_site_aniso_label
_atom_site_aniso_U_11
_atom_site_aniso_U_22
_atom_site_aniso_U_33
_atom_site_aniso_U_23
_atom_site_aniso_U_13
_atom_site_aniso_U_12
C1 0.0461(13) 0.0665(15) 0.0550(14) -0.0017(12) -0.0081(11) -0.0331(12)
C2 0.0527(14) 0.0595(14) 0.0545(14) -0.0028(12) -0.0014(11) -0.0382(12)
C3 0.0411(12) 0.0432(11) 0.0393(11) -0.0069(9) 0.0044(9) -0.0227(10)
C4 0.0355(11) 0.0431(11) 0.0354(10) -0.0088(9) 0.0048(8) -0.0208(9)
C5 0.0426(12) 0.0449(12) 0.0426(12) -0.0022(10) 0.0005(9) -0.0249(10)
C6 0.0425(12) 0.0491(13) 0.0411(11) -0.0065(10) 0.0000(9) -0.0225(10)
C7 0.0438(13) 0.0479(13) 0.0515(13) -0.0013(11) -0.0074(10) -0.0179(11)
C8 0.107(2) 0.0686(18) 0.0513(16) 0.0043(14) -0.0044(16) -0.0218(17)
C9 0.0537(17) 0.0676(18) 0.097(2) -0.0051(16) -0.0046(15) -0.0128(14)
C10 0.081(2) 0.0580(17) 0.115(3) 0.0204(17) -0.0326(18) -0.0345(16)
C11 0.0384(11) 0.0467(12) 0.0380(11) -0.0101(9) 0.0065(9) -0.0234(10)
C12 0.0474(13) 0.0601(14) 0.0484(13) -0.0003(11) -0.0005(10) -0.0327(12)
C13 0.0591(15) 0.0678(16) 0.0538(14) -0.0057(12) 0.0063(12) -0.0425(13)
C14 0.0527(15) 0.0824(18) 0.0592(15) -0.0169(14) 0.0052(12) -0.0455(14)
C15 0.0470(14) 0.0739(16) 0.0506(14) -0.0094(12) -0.0020(11) -0.0319(13)
C16 0.0404(12) 0.0528(13) 0.0402(11) -0.0124(10) 0.0041(9) -0.0223(11)
C17 0.0406(12) 0.0499(12) 0.0416(12) -0.0020(10) -0.0013(9) -0.0173(10)
C18 0.0396(12) 0.0396(11) 0.0377(11) -0.0057(9) 0.0060(9) -0.0168(10)
C19 0.0409(12) 0.0390(11) 0.0399(11) -0.0059(10) 0.0066(9) -0.0167(10)
C20 0.0468(13) 0.0591(14) 0.0504(13) 0.0025(11) 0.0001(10) -0.0342(12)
C21 0.0412(13) 0.0621(14) 0.0496(13) 0.0006(11) -0.0066(10) -0.0288(11)
C22 0.0390(12) 0.0444(12) 0.0415(11) -0.0021(9) -0.0010(9) -0.0177(10)
C23 0.0413(12) 0.0465(12) 0.0396(11) -0.0009(9) 0.0040(9) -0.0233(10)
C24 0.0337(11) 0.0410(11) 0.0372(11) -0.0052(9) 0.0023(8) -0.0184(9)
C25 0.0386(11) 0.0420(11) 0.0367(11) -0.0003(9) 0.0000(9) -0.0196(10)
C26 0.0505(14) 0.0582(14) 0.0469(13) 0.0081(11) -0.0099(11) -0.0245(12)
C27 0.230(5) 0.105(3) 0.0443(17) -0.0021(18) -0.015(2) -0.057(3)
C28 0.063(2) 0.111(3) 0.109(3) 0.046(2) -0.0287(18) -0.0301(19)
C29 0.094(2) 0.112(3) 0.094(2) 0.053(2) -0.0364(19) -0.064(2)
C30 0.0466(13) 0.0443(12) 0.0377(11) -0.0019(10) -0.0017(10) -0.0227(10)
C31 0.0414(12) 0.0469(12) 0.0357(11) -0.0046(9) 0.0004(9) -0.0208(10)
C32 0.0425(13) 0.0616(14) 0.0394(12) -0.0055(11) -0.0036(10) -0.0242(11)
C33 0.0424(12) 0.0625(14) 0.0383(11) -0.0143(10) 0.0057(9) -0.0290(11)
C34 0.0467(14) 0.0854(18) 0.0471(13) -0.0189(13) 0.0064(10) -0.0385(13)
C35 0.0610(16) 0.0879(19) 0.0588(15) -0.0240(14) 0.0160(13) -0.0535(15)
C36 0.0727(17) 0.0705(16) 0.0560(15) -0.0087(13) 0.0105(13) -0.0504(15)
C37 0.0556(14) 0.0581(14) 0.0506(13) -0.0039(11) 0.0017(11) -0.0344(12)
C38 0.0411(12) 0.0507(12) 0.0389(11) -0.0135(10) 0.0075(9) -0.0270(10)
N1 0.0356(9) 0.0412(9) 0.0368(9) -0.0036(7) 0.0031(7) -0.0199(8)
N2 0.0487(11) 0.0444(10) 0.0441(10) -0.0004(8) 0.0023(8) -0.0269(9)
N3 0.0374(10) 0.0471(10) 0.0370(9) -0.0020(8) -0.0003(7) -0.0234(8)
N4 0.0459(11) 0.0525(11) 0.0395(10) 0.0067(8) -0.0033(8) -0.0293(9)
O1 0.0610(10) 0.0591(10) 0.0455(9) 0.0114(8) -0.0116(8) -0.0331(8)
O2 0.0522(10) 0.0505(9) 0.0539(9) 0.0095(8) -0.0006(8) -0.0246(8)

loop_
_atom_type_symbol
_atom_type_description
_atom_type_scat_dispersion_real
_atom_type_scat_dispersion_imag
_atom_type_scat_source
C C 0.0033 0.0016 'International Tables Vol C Tables 4.2.6.8 and 6.1.1.4'
H H 0.0000 0.0000 'International Tables Vol C Tables 4.2.6.8 and 6.1.1.4'
N N 0.0061 0.0033 'International Tables Vol C Tables 4.2.6.8 and 6.1.1.4'
O O 0.0106 0.0060 'International Tables Vol C Tables 4.2.6.8 and 6.1.1.4'

loop_
_geom_angle_atom_site_label_1
_geom_angle_atom_site_label_2
_geom_angle_atom_site_label_3
_geom_angle
C2 C1 C6 121.4(2)
C2 C1 H1 119.3
C6 C1 H1 119.3
C1 C2 C3 121.0(2)
C1 C2 H2 119.5
C3 C2 H2 119.5
C2 C3 C4 118.90(19)
C2 C3 N2 119.67(19)
C4 C3 N2 121.41(19)
C5 C4 C3 119.20(18)
C5 C4 N1 123.77(18)
C3 C4 N1 117.00(17)
C6 C5 C4 122.34(19)
C6 C5 H5 118.8
C4 C5 H5 118.8
C5 C6 C1 117.05(19)
C5 C6 C7 121.69(19)
C1 C6 C7 121.25(19)
C8 C7 C10 109.0(2)
C8 C7 C6 109.52(19)
C10 C7 C6 112.01(19)
C8 C7 C9 108.6(2)
C10 C7 C9 107.1(2)
C6 C7 C9 110.4(2)
C7 C8 H8A 109.5
C7 C8 H8B 109.5
H8A C8 H8B 109.5
C7 C8 H8C 109.5
H8A C8 H8C 109.5
H8B C8 H8C 109.5
C7 C9 H9A 109.5
C7 C9 H9B 109.5
H9A C9 H9B 109.5
C7 C9 H9C 109.5
H9A C9 H9C 109.5
H9B C9 H9C 109.5
C7 C10 H10A 109.5
C7 C10 H10B 109.5
H10A C10 H10B 109.5
C7 C10 H10C 109.5
H10A C10 H10C 109.5
H10B C10 H10C 109.5
N1 C11 C12 132.49(19)
N1 C11 C16 107.31(17)
C12 C11 C16 120.20(19)
C13 C12 C11 118.2(2)
C13 C12 H12 120.9
C11 C12 H12 120.9
C12 C13 C14 122.2(2)
C12 C13 H13 118.9
C14 C13 H13 118.9
C15 C14 C13 120.3(2)
C15 C14 H14 119.8
C13 C14 H14 119.8
C14 C15 C16 119.5(2)
C14 C15 H15 120.3
C16 C15 H15 120.3
C15 C16 C11 119.6(2)
C15 C16 C17 132.5(2)
C11 C16 C17 107.89(18)
C18 C17 C16 107.35(19)
C18 C17 H17 126.3
C16 C17 H17 126.3
C17 C18 N1 110.22(18)
C17 C18 C19 128.33(19)
N1 C18 C19 121.45(18)
O2 C19 N2 122.3(2)
O2 C19 C18 121.73(19)
N2 C19 C18 115.97(18)
C21 C20 C25 120.4(2)
C21 C20 H20 119.8
C25 C20 H20 119.8
C20 C21 C22 121.6(2)
C20 C21 H21 119.2
C22 C21 H21 119.2
C21 C22 C23 117.33(19)
C21 C22 C26 120.80(19)
C23 C22 C26 121.9(2)
C24 C23 C22 122.1(2)
C24 C23 H23 118.9
C22 C23 H23 118.9
C23 C24 C25 119.30(18)
C23 C24 N3 124.20(18)
C25 C24 N3 116.48(17)
C20 C25 C24 119.23(18)
C20 C25 N4 119.54(19)
C24 C25 N4 121.22(18)
C29 C26 C27 109.3(3)
C29 C26 C28 107.2(2)
C27 C26 C28 108.9(3)
C29 C26 C22 112.7(2)
C27 C26 C22 109.1(2)
C28 C26 C22 109.6(2)
C26 C27 H27A 109.5
C26 C27 H27B 109.5
H27A C27 H27B 109.5
C26 C27 H27C 109.5
H27A C27 H27C 109.5
H27B C27 H27C 109.5
C26 C28 H28A 109.5
C26 C28 H28B 109.5
H28A C28 H28B 109.5
C26 C28 H28C 109.5
H28A C28 H28C 109.5
H28B C28 H28C 109.5
C26 C29 H29A 109.5
C26 C29 H29B 109.5
H29A C29 H29B 109.5
C26 C29 H29C 109.5
H29A C29 H29C 109.5
H29B C29 H29C 109.5
O1 C30 N4 122.3(2)
O1 C30 C31 122.39(19)
N4 C30 C31 115.27(18)
C32 C31 N3 109.47(19)
C32 C31 C30 129.9(2)
N3 C31 C30 120.35(18)
C31 C32 C33 107.76(19)
C31 C32 H32 126.1
C33 C32 H32 126.1
C34 C33 C38 119.7(2)
C34 C33 C32 132.7(2)
C38 C33 C32 107.60(18)
C35 C34 C33 119.1(2)
C35 C34 H34 120.5
C33 C34 H34 120.5
C34 C35 C36 120.9(2)
C34 C35 H35 119.6
C36 C35 H35 119.6
C37 C36 C35 121.8(2)
C37 C36 H36 119.1
C35 C36 H36 119.1
C36 C37 C38 118.0(2)
C36 C37 H37 121.0
C38 C37 H37 121.0
N3 C38 C37 131.93(19)
N3 C38 C33 107.34(18)
C37 C38 C33 120.7(2)
C11 N1 C18 107.24(16)
C11 N1 C4 132.25(16)
C18 N1 C4 120.49(16)
C19 N2 C3 123.52(19)
C19 N2 H2A 119.2(15)
C3 N2 H2A 117.1(15)
C38 N3 C31 107.77(16)
C38 N3 C24 131.25(17)
C31 N3 C24 120.44(16)
C30 N4 C25 124.09(19)
C30 N4 H4A 118.5(14)
C25 N4 H4A 116.6(14)

loop_
_geom_bond_atom_site_label_1
_geom_bond_atom_site_label_2
_geom_bond_distance
C1 C2 1.375(3)
C1 C6 1.394(3)
C1 H1 0.9300
C2 C3 1.381(3)
C2 H2 0.9300
C3 C4 1.396(3)
C3 N2 1.398(3)
C4 C5 1.390(3)
C4 N1 1.412(2)
C5 C6 1.386(3)
C5 H5 0.9300
C6 C7 1.531(3)
C7 C8 1.524(4)
C7 C10 1.528(4)
C7 C9 1.532(3)
C8 H8A 0.9600
C8 H8B 0.9600
C8 H8C 0.9600
C9 H9A 0.9600
C9 H9B 0.9600
C9 H9C 0.9600
C10 H10A 0.9600
C10 H10B 0.9600
C10 H10C 0.9600
C11 N1 1.395(3)
C11 C12 1.396(3)
C11 C16 1.410(3)
C12 C13 1.370(3)
C12 H12 0.9300
C13 C14 1.386(3)
C13 H13 0.9300
C14 C15 1.363(3)
C14 H14 0.9300
C15 C16 1.400(3)
C15 H15 0.9300
C16 C17 1.413(3)
C17 C18 1.354(3)
C17 H17 0.9300
C18 N1 1.400(2)
C18 C19 1.445(3)
C19 O2 1.236(2)
C19 N2 1.348(3)
C20 C21 1.376(3)
C20 C25 1.385(3)
C20 H20 0.9300
C21 C22 1.387(3)
C21 H21 0.9300
C22 C23 1.389(3)
C22 C26 1.528(3)
C23 C24 1.383(3)
C23 H23 0.9300
C24 C25 1.393(3)
C24 N3 1.414(2)
C25 N4 1.394(2)
C26 C29 1.512(4)
C26 C27 1.513(4)
C26 C28 1.528(4)
C27 H27A 0.9600
C27 H27B 0.9600
C27 H27C 0.9600
C28 H28A 0.9600
C28 H28B 0.9600
C28 H28C 0.9600
C29 H29A 0.9600
C29 H29B 0.9600
C29 H29C 0.9600
C30 O1 1.236(2)
C30 N4 1.347(3)
C30 C31 1.461(3)
C31 C32 1.355(3)
C31 N3 1.406(2)
C32 C33 1.418(3)
C32 H32 0.9300
C33 C34 1.399(3)
C33 C38 1.411(3)
C34 C35 1.363(3)
C34 H34 0.9300
C35 C36 1.391(4)
C35 H35 0.9300
C36 C37 1.373(3)
C36 H36 0.9300
C37 C38 1.393(3)
C37 H37 0.9300
C38 N3 1.390(3)
N2 H2A 0.94(3)
N4 H4A 0.99(3)

loop_
_geom_hbond_atom_site_label_D
_geom_hbond_atom_site_label_H
_geom_hbond_atom_site_label_A
_geom_hbond_distance_DH
_geom_hbond_distance_HA
_geom_hbond_distance_DA
_geom_hbond_angle_DHA
N4 H4A O2 0.99(3) 1.77(3) 2.754(2) 176(2)
N2 H2A O1 0.94(3) 1.97(3) 2.911(2) 174(2)

loop_
_geom_torsion_atom_site_label_1
_geom_torsion_atom_site_label_2
_geom_torsion_atom_site_label_3
_geom_torsion_atom_site_label_4
_geom_torsion
C6 C1 C2 C3 1.0(4)
C1 C2 C3 C4 1.6(3)
C1 C2 C3 N2 -176.9(2)
C2 C3 C4 C5 -2.6(3)
N2 C3 C4 C5 175.81(19)
C2 C3 C4 N1 179.14(19)
N2 C3 C4 N1 -2.4(3)
C3 C4 C5 C6 1.2(3)
N1 C4 C5 C6 179.27(19)
C4 C5 C6 C1 1.4(3)
C4 C5 C6 C7 -178.83(19)
C2 C1 C6 C5 -2.5(3)
C2 C1 C6 C7 177.7(2)
C5 C6 C7 C8 -102.8(3)
C1 C6 C7 C8 77.0(3)
C5 C6 C7 C10 18.3(3)
C1 C6 C7 C10 -161.9(2)
C5 C6 C7 C9 137.7(2)
C1 C6 C7 C9 -42.5(3)
N1 C11 C12 C13 179.9(2)
C16 C11 C12 C13 0.6(3)
C11 C12 C13 C14 -0.7(4)
C12 C13 C14 C15 0.0(4)
C13 C14 C15 C16 0.8(4)
C14 C15 C16 C11 -0.8(3)
C14 C15 C16 C17 179.4(2)
N1 C11 C16 C15 -179.3(2)
C12 C11 C16 C15 0.1(3)
N1 C11 C16 C17 0.5(2)
C12 C11 C16 C17 179.9(2)
C15 C16 C17 C18 179.3(2)
C11 C16 C17 C18 -0.5(2)
C16 C17 C18 N1 0.4(2)
C16 C17 C18 C19 -178.9(2)
C17 C18 C19 O2 -1.7(3)
N1 C18 C19 O2 179.10(18)
C17 C18 C19 N2 177.7(2)
N1 C18 C19 N2 -1.5(3)
C25 C20 C21 C22 0.4(4)
C20 C21 C22 C23 0.2(3)
C20 C21 C22 C26 179.0(2)
C21 C22 C23 C24 -1.1(3)
C26 C22 C23 C24 -179.9(2)
C22 C23 C24 C25 1.3(3)
C22 C23 C24 N3 179.7(2)
C21 C20 C25 C24 -0.2(3)
C21 C20 C25 N4 -178.8(2)
C23 C24 C25 C20 -0.7(3)
N3 C24 C25 C20 -179.19(19)
C23 C24 C25 N4 177.94(19)
N3 C24 C25 N4 -0.6(3)
C21 C22 C26 C29 165.5(3)
C23 C22 C26 C29 -15.7(3)
C21 C22 C26 C27 -73.0(3)
C23 C22 C26 C27 105.8(3)
C21 C22 C26 C28 46.2(3)
C23 C22 C26 C28 -135.0(3)
O1 C30 C31 C32 -0.4(4)
N4 C30 C31 C32 178.3(2)
O1 C30 C31 N3 -173.98(19)
N4 C30 C31 N3 4.8(3)
N3 C31 C32 C33 1.4(2)
C30 C31 C32 C33 -172.7(2)
C31 C32 C33 C34 177.3(2)
C31 C32 C33 C38 0.2(2)
C38 C33 C34 C35 0.7(3)
C32 C33 C34 C35 -176.0(2)
C33 C34 C35 C36 0.9(4)
C34 C35 C36 C37 -1.3(4)
C35 C36 C37 C38 -0.1(4)
C36 C37 C38 N3 178.1(2)
C36 C37 C38 C33 1.8(3)
C34 C33 C38 N3 -179.2(2)
C32 C33 C38 N3 -1.7(2)
C34 C33 C38 C37 -2.1(3)
C32 C33 C38 C37 175.4(2)
C12 C11 N1 C18 -179.6(2)
C16 C11 N1 C18 -0.3(2)
C12 C11 N1 C4 2.1(4)
C16 C11 N1 C4 -178.53(19)
C17 C18 N1 C11 -0.1(2)
C19 C18 N1 C11 179.26(18)
C17 C18 N1 C4 178.45(18)
C19 C18 N1 C4 -2.2(3)
C5 C4 N1 C11 4.0(3)
C3 C4 N1 C11 -177.8(2)
C5 C4 N1 C18 -174.05(19)
C3 C4 N1 C18 4.1(3)
O2 C19 N2 C3 -177.30(19)
C18 C19 N2 C3 3.3(3)
C2 C3 N2 C19 177.0(2)
C4 C3 N2 C19 -1.4(3)
C37 C38 N3 C31 -174.1(2)
C33 C38 N3 C31 2.5(2)
C37 C38 N3 C24 14.6(4)
C33 C38 N3 C24 -168.8(2)
C32 C31 N3 C38 -2.5(2)
C30 C31 N3 C38 172.27(18)
C32 C31 N3 C24 169.96(18)
C30 C31 N3 C24 -15.3(3)
C23 C24 N3 C38 4.8(3)
C25 C24 N3 C38 -176.7(2)
C23 C24 N3 C31 -165.59(19)
C25 C24 N3 C31 12.9(3)
O1 C30 N4 C25 -173.4(2)
C31 C30 N4 C25 7.9(3)
C20 C25 N4 C30 168.3(2)
C24 C25 N4 C30 -10.3(3)
